data_4328816
loop_
_publ_author_name
'Roman V. Denys'
'Volodymyr A. Yartys'
'Colin J. Webb'

_publ_contact_author_address 'Institute for Energy Technology, Instituttveien 18, NO 2027 Kjeller, Norway'
_publ_contact_author_email volodymyr.yartys@ife.no
_publ_contact_author_fax '+47 63 81 29 05'
_publ_contact_author_name 'Volodymyr Yartys'
_publ_contact_author_phone '+47 63 81 64 53'
_publ_section_title
;
 Hydrogen in La2MgNi9D13: The Role of Magnesium
;
_journal_name_full 'Inorganic Chemistry'
_journal_page_first 4231
_journal_page_last 4238
_journal_paper_doi 10.1021/ic202705u
_journal_volume 51
_journal_year 2012
_chemical_formula_moiety 'D13.09 La2 Mg1 Ni9'
_chemical_formula_sum 'D13.09 La2 Mg Ni9'
_chemical_formula_weight 856.79
_chemical_name_systematic 'Lanthanum Magnesium Nickel Deuteride'
_space_group_IT_number 166
_symmetry_cell_setting trigonal
_symmetry_Int_Tables_number 166
_symmetry_space_group_name_Hall '-R 3 2"'
_symmetry_space_group_name_H-M 'R -3 m :H'
_audit_update_record
;
2011-12-13 # Formatted by publCIF
;
_cell_angle_alpha 90.0
_cell_angle_beta 90.0
_cell_angle_gamma 120.0
_cell_formula_units_Z 3
_cell_length_a 5.41509(17)
_cell_length_b 5.41509
_cell_length_c 26.5844(19)
_cell_measurement_temperature 300
_cell_volume 675.10(5)
_computing_structure_refinement GSAS
_diffrn_ambient_temperature 300
_diffrn_measurement_device_type HRPT
_diffrn_radiation_monochromator Ge533
_diffrn_radiation_probe neutron
_diffrn_radiation_source SINQ
_diffrn_radiation_type neutron
_diffrn_radiation_wavelength 1.494
_diffrn_source neutron
_diffrn_source_type spallation
_exptl_absorpt_correction_T_max 1.00000
_exptl_absorpt_correction_T_min 1.00000
_exptl_absorpt_process_details
;   GSAS Absorption/surface roughness correction: function number 0
 No correction is applied.
;
_exptl_crystal_density_diffrn 6.322
_pd_calc_method 'Rietveld Refinement'
_pd_char_colour dark-gray-metallic
_pd_instr_location ' SINQ, PSI, Villingen, Switzerland'
_pd_meas_2theta_range_inc 0.05
_pd_meas_2theta_range_max 164.9
_pd_meas_2theta_range_min 4.05
_pd_meas_number_of_points 3218
_pd_meas_scan_method step
_pd_prep_pressure 1000
_pd_prep_temperature 300
_pd_proc_2theta_range_inc 0.05
_pd_proc_2theta_range_max 164.8105
_pd_proc_2theta_range_min 3.9605
_pd_proc_ls_prof_R_factor 0.0213
_pd_proc_ls_prof_wR_expected 0.0095
_pd_proc_ls_prof_wR_factor 0.0285
_pd_proc_number_of_points 3218
_pd_spec_mounting 'stainless steel tube'
_refine_ls_goodness_of_fit_all 3.04
_refine_ls_matrix_type full
_refine_ls_number_parameters 34
_refine_ls_R_Fsqd_factor 0.01797
_refine_ls_shift/su_max 0.04
_refine_ls_shift/su_mean 0.00
_cod_data_source_file ic202705u_si_002.cif
_cod_data_source_block powder_neutron
_cod_original_sg_symbol_Hall ' -R 3 2"'
_cod_original_sg_symbol_H-M 'R -3 m'
_cod_original_formula_sum 'D13.09 La2 Mg1 Ni9'
_cod_database_code 4328816

loop_
_symmetry_equiv_pos_site_id
_symmetry_equiv_pos_as_xyz
1 +x,+y,+z
2 -y,x-y,+z
3 y-x,-x,+z
4 y-x,+y,+z
5 -y,-x,+z
6 +x,x-y,+z
-1 -x,-y,-z
-2 +y,y-x,-z
-3 x-y,+x,-z
-4 x-y,-y,-z
-5 +y,+x,-z
-6 -x,y-x,-z
101 +x+1/3,+y+2/3,+z+2/3
102 -y+1/3,x-y+2/3,+z+2/3
103 y-x+1/3,-x+2/3,+z+2/3
104 y-x+1/3,+y+2/3,+z+2/3
105 -y+1/3,-x+2/3,+z+2/3
106 +x+1/3,x-y+2/3,+z+2/3
-101 -x+2/3,-y+1/3,-z+1/3
-102 +y+2/3,y-x+1/3,-z+1/3
-103 x-y+2/3,+x+1/3,-z+1/3
-104 x-y+2/3,-y+1/3,-z+1/3
-105 +y+2/3,+x+1/3,-z+1/3
-106 -x+2/3,y-x+1/3,-z+1/3
201 +x+2/3,+y+1/3,+z+1/3
202 -y+2/3,x-y+1/3,+z+1/3
203 y-x+2/3,-x+1/3,+z+1/3
204 y-x+2/3,+y+1/3,+z+1/3
205 -y+2/3,-x+1/3,+z+1/3
206 +x+2/3,x-y+1/3,+z+1/3
-201 -x+1/3,-y+2/3,-z+2/3
-202 +y+1/3,y-x+2/3,-z+2/3
-203 x-y+1/3,+x+2/3,-z+2/3
-204 x-y+1/3,-y+2/3,-z+2/3
-205 +y+1/3,+x+2/3,-z+2/3
-206 -x+1/3,y-x+2/3,-z+2/3

loop_
_atom_site_type_symbol
_atom_site_label
_atom_site_Wyckoff_symbol
_atom_site_fract_x
_atom_site_fract_y
_atom_site_fract_z
_atom_site_occupancy
_atom_site_U_iso_or_equiv
_atom_site_adp_type
La La1 3a 0.0 0.0 0.0 1.0 0.0342(17) Uiso
Mg Mg 6c 0.0 0.0 0.1468(4) 0.5 0.0369(15) Uiso
La La2 6c 0.0 0.0 0.1468(4) 0.5 0.0369(15) Uiso
Ni Ni1 3b 0.0 0.0 0.5 1.0 0.0218(23) Uiso
Ni Ni2 6c 0.0 0.0 0.33056(27) 1.0 0.0205(16) Uiso
Ni Ni3 18h 0.4967(4) 0.5033(4) 0.08316(12) 1.0 0.0134(4) Uiso
D D1 18h 0.4937(16) 0.5063(16) 0.0196(4) 0.395(6) 0.0199(8) Uiso
D D2 6c 0.0 0.0 0.3895(12) 0.280(13) 0.0199(8) Uiso
D D3 18h 0.145(4) 0.855(4) 0.0839(10) 0.173(12) 0.0199(8) Uiso
D D4 18h 0.8545(10) 0.1455(10) 0.0843(4) 0.584(8) 0.0199(8) Uiso
D D5 18h 0.4868(9) 0.5132(9) 0.14847(32) 0.499(5) 0.0199(8) Uiso
D D6 18h 0.7978(17) 0.2022(17) 0.1191(8) 0.249(10) 0.0199(8) Uiso
D D7 6c 0.0 0.0 0.235(4) 0.116(14) 0.0199(8) Uiso
D D8 6c 0.0 0.0 0.4429(5) 0.447(17) 0.0199(8) Uiso

loop_
_atom_type_symbol
_atom_type_scat_length_neutron
_atom_type_scat_source
_atom_type_number_in_cell
La 0.8240 International_Tables_Vol_C 6.00
Mg 0.5375 International_Tables_Vol_C 3.00
Ni 1.0300 International_Tables_Vol_C 27.00
D 0.6674 International_Tables_Vol_C 39.26
